data_2010502
loop_
_publ_author_name
'Kabaleeswaran, V.'
'Malathi, R.'
'Rajan, S.S.'
'Suresh, G.'
'Narashiman, N.S.'

_publ_section_title
;
 Nimonol and 6-oxonimonol
;
_journal_issue 1
_journal_name_full 'Acta Crystallographica Section C'
_journal_page_first 82
_journal_page_last 84
_journal_paper_doi 10.1107/S0108270199011609
_journal_volume 56
_journal_year 2000
_chemical_formula_sum 'C28 H34 O5'
_chemical_formula_weight 450.55
_chemical_name_common 6-oxonimonol
_chemical_name_systematic
;
6-oxonimonol
;
_space_group_IT_number 19
_symmetry_cell_setting orthorhombic
_symmetry_space_group_name_Hall 'P 2ac 2ab'
_symmetry_space_group_name_H-M 'P 21 21 21'
_audit_creation_method SHELXL-97
_cell_angle_alpha 90.000(10)
_cell_angle_beta 90.000(10)
_cell_angle_gamma 90.000(10)
_cell_formula_units_Z 4
_cell_length_a 10.8050(10)
_cell_length_b 12.710(2)
_cell_length_c 17.538(2)
_cell_measurement_reflns_used 25
_cell_measurement_temperature 293(2)
_cell_measurement_theta_max 36
_cell_measurement_theta_min 12
_cell_volume 2408.5(5)
_computing_cell_refinement 'CAD-4 Software'
_computing_data_collection 'CAD-4 Software (Enraf-Nonius, 1989)'
_computing_data_reduction 'SDP (Frenz, 1984)'
_computing_molecular_graphics 'ORTEPII (Johnson, 1976)'
_computing_publication_material SHELXL97
_computing_structure_refinement 'SHELXL97  (Sheldrick, 1997)'
_computing_structure_solution 'SHELXS86 (Sheldrick, 1986)'
_diffrn_ambient_temperature 293(2)
_diffrn_measurement_device_type 'Enraf Nonius CAD-4'
_diffrn_measurement_method \w/2\q
_diffrn_radiation_monochromator graphite
_diffrn_radiation_source 'fine-focus sealed tube'
_diffrn_radiation_type CuK\a
_diffrn_radiation_wavelength 1.54180
_diffrn_reflns_av_R_equivalents .0000
_diffrn_reflns_av_sigmaI/netI .0168
_diffrn_reflns_limit_h_max 12
_diffrn_reflns_limit_h_min 0
_diffrn_reflns_limit_k_max 15
_diffrn_reflns_limit_k_min 0
_diffrn_reflns_limit_l_max 21
_diffrn_reflns_limit_l_min 0
_diffrn_reflns_number 2481
_diffrn_reflns_theta_max 67.92
_diffrn_reflns_theta_min 4.30
_diffrn_standards_decay_% 3
_diffrn_standards_interval_count 100
_diffrn_standards_interval_time 3600
_diffrn_standards_number 3
_exptl_absorpt_coefficient_mu .674
_exptl_absorpt_correction_type none
_exptl_crystal_colour colourless
_exptl_crystal_density_diffrn 1.243
_exptl_crystal_density_meas ?
_exptl_crystal_density_method 'not measured'
_exptl_crystal_description needle
_exptl_crystal_F_000 968
_exptl_crystal_size_max .30
_exptl_crystal_size_mid .25
_exptl_crystal_size_min .15
_refine_diff_density_max .22
_refine_diff_density_min -.23
_refine_ls_extinction_coef .0053(5)
_refine_ls_extinction_method 'SHELXL97 (Sheldrick, 1997)'
_refine_ls_goodness_of_fit_ref .800
_refine_ls_hydrogen_treatment constr
_refine_ls_matrix_type full
_refine_ls_number_parameters 298
_refine_ls_number_reflns 2481
_refine_ls_number_restraints 0
_refine_ls_restrained_S_all .800
_refine_ls_R_factor_all .0492
_refine_ls_R_factor_gt .0429
_refine_ls_shift/su_max .001
_refine_ls_shift/su_mean .001
_refine_ls_structure_factor_coef Fsqd
_refine_ls_weighting_details 'w = 1/[\s^2^(Fo^2^)+(0.1007P)^2^+1.2632P] where P=(Fo^2^+2Fc^2^)/3'
_refine_ls_weighting_scheme calc
_refine_ls_wR_factor_ref .1285
_reflns_number_gt 2222
_reflns_number_total 2481
_reflns_threshold_expression I>2\s(I)
_cod_data_source_file bk1476.cif
_cod_data_source_block II
_cod_depositor_comments
;
The following automatic conversions were performed:
'_symmetry_cell_setting' value 'Orthorhombic' changed to 'orthorhombic'
according to '/home/saulius/struct/CIF-dictionaries/cif_core.dic'
dictionary named 'cif_core.dic' version 2.4.1 from 2010-06-29.

Automatic conversion script
Id: cif_fix_enum 1527 2010-12-29 10:47:43Z saulius 

The following automatic conversions were performed:

'_symmetry_cell_setting' value 'Orthorhombic' changed to
'orthorhombic' according to
/home/saulius/struct/CIF-dictionaries/cif_core.dic dictionary named
'cif_core.dic' version 2.4.1 from 2010-06-29.

Automatic conversion script
Id: cif_fix_values 1715 2011-07-08 13:25:40Z adriana 

The following automatic conversions were performed:

'_exptl_crystal_density_meas' value 'not measured' was changed to '?'
- the value is perceived as not measured.

Automatic conversion script
Id: cif_fix_values 3008 2015-01-20 13:52:24Z robertas 

The following automatic conversions were performed:

'_refine_ls_weighting_scheme' value 'calc w =
1/[\s^2^(Fo^2^)+(0.1007P)^2^+1.2632P] where P=(Fo^2^+2Fc^2^)/3' was
changed to 'calc'. New tag '_refine_ls_weighting_details' was
created. The value of the new tag was set to 'w =
1/[\s^2^(Fo^2^)+(0.1007P)^2^+1.2632P] where P=(Fo^2^+2Fc^2^)/3'.

Automatic conversion script
Id: cif_fix_values 3143 2015-03-26 13:38:13Z robertas 
;
_cod_original_sg_symbol_H-M 'P 21 21 21 '
_cod_database_code 2010502

loop_
_symmetry_equiv_pos_as_xyz
'x, y, z'
'-x+1/2, -y, z+1/2'
'-x, y+1/2, -z+1/2'
'x+1/2, -y+1/2, -z'

loop_
_atom_site_label
_atom_site_fract_x
_atom_site_fract_y
_atom_site_fract_z
_atom_site_U_iso_or_equiv
_atom_site_adp_type
_atom_site_calc_flag
_atom_site_refinement_flags
_atom_site_occupancy
_atom_site_disorder_assembly
_atom_site_disorder_group
_atom_site_type_symbol
O1 -.0612(2) .2036(2) .23388(16) .0726(7) Uani d . 1 . . O
O2 .4187(2) .17737(18) .15882(16) .0673(7) Uani d . 1 . . O
O3 .34749(19) .36430(15) .02342(10) .0436(5) Uani d . 1 . . O
O4 .3623(6) .2081(2) -.02861(19) .141(2) Uani d . 1 . . O
O5 .5029(3) .9223(2) -.08528(19) .0876(9) Uani d . 1 . . O
C1 .1231(3) .4331(2) .22804(18) .0505(7) Uani d . 1 . . C
H1 .1109 .5049 .2351 .061 Uiso calc R 1 . . H
C2 .0259(3) .3710(3) .2306(2) .0600(9) Uani d . 1 . . C
H2 -.0511 .4017 .2388 .072 Uiso calc R 1 . . H
C3 .0311(3) .2561(3) .22131(19) .0534(7) Uani d . 1 . . C
C4 .1529(3) .2049(2) .19915(18) .0497(7) Uani d . 1 . . C
C5 .2388(3) .2909(2) .16667(16) .0405(6) Uani d . 1 . . C
H5 .1963 .3141 .1202 .049 Uiso calc R 1 . . H
C6 .3647(3) .2557(2) .13848(17) .0441(7) Uani d . 1 . . C
C7 .4270(3) .3347(2) .08616(16) .0410(6) Uani d . 1 . . C
H7 .5051 .3061 .0668 .049 Uiso calc R 1 . . H
C8 .4510(2) .4368(2) .13144(15) .0378(6) Uani d . 1 . . C
C9 .3255(2) .47593(19) .16407(14) .0360(6) Uani d . 1 . . C
H9 .2728 .4871 .1193 .043 Uiso calc R 1 . . H
C10 .2534(3) .3945(2) .21429(16) .0410(6) Uani d . 1 . . C
C11 .3420(3) .5855(2) .19918(16) .0469(7) Uani d . 1 . . C
H11A .2655 .6063 .2238 .056 Uiso calc R 1 . . H
H11B .4059 .5824 .2379 .056 Uiso calc R 1 . . H
C12 .3767(4) .6673(2) .1409(2) .0620(9) Uani d . 1 . . C
H12A .4313 .7179 .1651 .074 Uiso calc R 1 . . H
H12B .3022 .7046 .1261 .074 Uiso calc R 1 . . H
C13 .4401(2) .6274(2) .06832(15) .0376(6) Uani d . 1 . . C
C14 .5031(2) .5217(2) .07965(15) .0377(6) Uani d . 1 . . C
C15 .6087(3) .5176(3) .0411(2) .0525(8) Uani d . 1 . . C
H15 .6604 .4591 .0399 .063 Uiso calc R 1 . . H
C16 .6348(3) .6182(3) -.0002(2) .0592(9) Uani d . 1 . . C
H16A .6117 .6135 -.0535 .071 Uiso calc R 1 . . H
H16B .7215 .6375 .0036 .071 Uiso calc R 1 . . H
C17 .5529(3) .6954(2) .04252(17) .0425(6) Uani d . 1 . . C
H17 .5978 .7139 .0892 .051 Uiso calc R 1 . . H
C18 .3466(3) .6196(2) .0019(2) .0532(8) Uani d . 1 . . C
H18A .3068 .6865 -.0052 .080 Uiso calc R 1 . . H
H18B .2855 .5672 .0135 .080 Uiso calc R 1 . . H
H18C .3894 .6004 -.0440 .080 Uiso calc R 1 . . H
C19 .3130(4) .3800(3) .29406(16) .0574(8) Uani d . 1 . . C
H19A .3964 .3553 .2883 .086 Uiso calc R 1 . . H
H19B .2660 .3297 .3228 .086 Uiso calc R 1 . . H
H19C .3134 .4462 .3204 .086 Uiso calc R 1 . . H
C20 .5235(3) .7975(2) .00354(18) .0480(7) Uani d . 1 . . C
C21 .5328(4) .8195(3) -.0705(2) .0677(10) Uani d . 1 . . C
H21 .5565 .7712 -.1076 .081 Uiso calc R 1 . . H
C22 .4864(3) .8930(2) .0391(2) .0617(9) Uani d . 1 . . C
H22 .4722 .9036 .0908 .074 Uiso calc R 1 . . H
C23 .4758(4) .9653(3) -.0172(3) .0798(13) Uani d . 1 . . C
H23 .4529 1.0351 -.0099 .096 Uiso calc R 1 . . H
C26 .3239(4) .2940(2) -.03131(18) .0594(9) Uani d . 1 . . C
C27 .2445(4) .3391(3) -.09219(19) .0701(10) Uani d . 1 . . C
H27A .2256 .4111 -.0802 .105 Uiso calc R 1 . . H
H27B .1690 .2995 -.0956 .105 Uiso calc R 1 . . H
H27C .2874 .3360 -.1401 .105 Uiso calc R 1 . . H
C28 .2003(4) .1468(3) .2706(2) .0740(11) Uani d . 1 . . C
H28A .2777 .1131 .2592 .111 Uiso calc R 1 . . H
H28B .1409 .0947 .2858 .111 Uiso calc R 1 . . H
H28C .2119 .1963 .3113 .111 Uiso calc R 1 . . H
C29 .1278(4) .1233(3) .1361(2) .0761(11) Uani d . 1 . . C
H29A .2042 .0904 .1215 .114 Uiso calc R 1 . . H
H29B .0921 .1578 .0927 .114 Uiso calc R 1 . . H
H29C .0716 .0709 .1548 .114 Uiso calc R 1 . . H
C30 .5509(3) .4112(3) .19176(19) .0539(8) Uani d . 1 . . C
H30A .5207 .3575 .2255 .081 Uiso calc R 1 . . H
H30B .5696 .4734 .2206 .081 Uiso calc R 1 . . H
H30C .6245 .3868 .1667 .081 Uiso calc R 1 . . H

loop_
_atom_site_aniso_label
_atom_site_aniso_U_11
_atom_site_aniso_U_22
_atom_site_aniso_U_33
_atom_site_aniso_U_12
_atom_site_aniso_U_13
_atom_site_aniso_U_23
O1 .0585(14) .0664(15) .0930(18) -.0181(13) .0096(14) .0088(15)
O2 .0669(15) .0444(12) .0906(17) .0179(11) .0097(14) .0199(12)
O3 .0501(11) .0381(9) .0428(10) .0024(9) -.0030(9) -.0088(8)
O4 .282(6) .0472(15) .093(2) .044(3) -.067(3) -.0243(15)
O5 .099(2) .0670(16) .096(2) -.0132(17) -.0195(19) .0406(17)
C1 .0545(17) .0393(14) .0577(17) .0061(13) .0163(15) .0046(14)
C2 .0516(18) .0536(17) .075(2) .0080(15) .0157(17) .0122(17)
C3 .0527(17) .0537(17) .0538(17) -.0072(15) .0032(15) .0093(15)
C4 .0531(17) .0390(14) .0571(17) -.0034(14) .0013(15) .0066(13)
C5 .0445(14) .0333(13) .0438(14) .0001(12) .0000(12) .0036(11)
C6 .0485(16) .0303(13) .0536(16) .0058(12) -.0011(14) .0001(12)
C7 .0395(14) .0326(13) .0509(15) .0061(11) .0015(12) -.0036(12)
C8 .0381(13) .0316(12) .0438(14) .0025(11) -.0030(12) -.0001(11)
C9 .0405(14) .0325(12) .0350(12) .0029(11) -.0012(11) -.0009(10)
C10 .0496(16) .0328(13) .0406(13) .0003(12) .0027(12) .0010(11)
C11 .0588(18) .0379(13) .0441(14) -.0038(14) .0058(14) -.0091(12)
C12 .083(2) .0341(14) .069(2) -.0005(16) .027(2) -.0068(14)
C13 .0369(13) .0308(12) .0452(14) .0003(11) .0026(12) .0001(12)
C14 .0367(13) .0329(12) .0437(13) .0001(11) -.0029(12) -.0024(11)
C15 .0430(15) .0436(15) .071(2) .0085(13) .0088(15) .0029(15)
C16 .0450(16) .0522(18) .081(2) -.0008(15) .0184(16) .0078(17)
C17 .0389(13) .0382(14) .0504(15) -.0056(12) -.0050(12) .0011(12)
C18 .0424(15) .0462(16) .071(2) -.0066(14) -.0140(15) .0144(16)
C19 .077(2) .0567(18) .0388(14) -.0006(18) -.0024(15) .0060(14)
C20 .0415(14) .0410(14) .0614(17) -.0085(13) -.0050(14) .0084(14)
C21 .075(2) .061(2) .067(2) -.0126(19) -.0063(19) .0193(18)
C22 .061(2) .0445(16) .080(2) -.0004(16) -.0152(19) .0059(16)
C23 .069(2) .0470(18) .123(4) -.0054(18) -.025(3) .026(2)
C26 .093(3) .0364(15) .0493(17) -.0075(17) -.0017(18) -.0077(13)
C27 .087(3) .071(2) .0524(18) -.021(2) -.0131(19) -.0044(17)
C28 .076(2) .059(2) .087(3) -.0012(19) .004(2) .036(2)
C29 .088(3) .0493(19) .091(3) -.022(2) .017(2) -.0111(19)
C30 .0507(17) .0526(17) .0586(18) .0042(15) -.0113(15) .0078(16)

loop_
_atom_type_symbol
_atom_type_description
_atom_type_scat_dispersion_real
_atom_type_scat_dispersion_imag
_atom_type_scat_source
C C .0181 .0091 'International Tables Vol C Tables 4.2.6.8 and 6.1.1.4'
H H .0000 .0000 'International Tables Vol C Tables 4.2.6.8 and 6.1.1.4'
O O .0492 .0322 'International Tables Vol C Tables 4.2.6.8 and 6.1.1.4'

loop_
_geom_angle_atom_site_label_1
_geom_angle_atom_site_label_2
_geom_angle_atom_site_label_3
_geom_angle
_geom_angle_publ_flag
C26 O3 C7 119.1(2) y
C23 O5 C21 105.8(3) y
C2 C1 C10 123.7(3) ?
C2 C1 H1 118.2 ?
C10 C1 H1 118.2 ?
C1 C2 C3 124.2(3) ?
C1 C2 H2 117.9 ?
C3 C2 H2 117.9 ?
O1 C3 C2 119.5(3) y
O1 C3 C4 121.3(3) y
C2 C3 C4 119.1(3) ?
C3 C4 C29 108.6(3) ?
C3 C4 C5 108.1(2) ?
C29 C4 C5 108.5(3) ?
C3 C4 C28 106.6(3) ?
C29 C4 C28 108.6(3) ?
C5 C4 C28 116.1(3) ?
C6 C5 C4 116.8(2) ?
C6 C5 C10 109.3(2) ?
C4 C5 C10 117.3(2) ?
C6 C5 H5 103.8 ?
C4 C5 H5 103.8 ?
C10 C5 H5 103.8 ?
O2 C6 C5 125.5(3) ?
O2 C6 C7 120.7(3) ?
C5 C6 C7 113.6(2) ?
O3 C7 C6 111.6(2) y
O3 C7 C8 105.9(2) y
C6 C7 C8 108.6(2) ?
O3 C7 H7 110.2 ?
C6 C7 H7 110.2 ?
C8 C7 H7 110.2 ?
C14 C8 C7 110.6(2) ?
C14 C8 C30 107.5(2) ?
C7 C8 C30 107.0(2) ?
C14 C8 C9 108.4(2) ?
C7 C8 C9 108.2(2) ?
C30 C8 C9 115.1(2) ?
C11 C9 C8 109.7(2) ?
C11 C9 C10 115.6(2) ?
C8 C9 C10 115.4(2) ?
C11 C9 H9 104.9 ?
C8 C9 H9 104.9 ?
C10 C9 H9 104.9 ?
C1 C10 C19 106.3(2) ?
C1 C10 C9 109.8(2) ?
C19 C10 C9 112.3(2) ?
C1 C10 C5 105.3(2) ?
C19 C10 C5 115.1(2) ?
C9 C10 C5 107.8(2) ?
C12 C11 C9 112.5(2) ?
C12 C11 H11A 109.1 ?
C9 C11 H11A 109.1 ?
C12 C11 H11B 109.1 ?
C9 C11 H11B 109.1 ?
H11A C11 H11B 107.8 ?
C11 C12 C13 116.5(2) ?
C11 C12 H12A 108.2 ?
C13 C12 H12A 108.2 ?
C11 C12 H12B 108.2 ?
C13 C12 H12B 108.2 ?
H12A C12 H12B 107.3 ?
C14 C13 C12 112.6(2) ?
C14 C13 C18 109.6(2) ?
C12 C13 C18 110.8(3) ?
C14 C13 C17 100.3(2) ?
C12 C13 C17 114.0(2) ?
C18 C13 C17 109.1(2) ?
C15 C14 C8 126.5(3) ?
C15 C14 C13 110.7(2) ?
C8 C14 C13 122.7(2) ?
C14 C15 C16 112.0(3) ?
C14 C15 H15 124.0 ?
C16 C15 H15 124.0 ?
C15 C16 C17 101.7(2) ?
C15 C16 H16A 111.4 ?
C17 C16 H16A 111.4 ?
C15 C16 H16B 111.4 ?
C17 C16 H16B 111.4 ?
H16A C16 H16B 109.3 ?
C20 C17 C16 117.2(3) ?
C20 C17 C13 116.5(2) ?
C16 C17 C13 103.9(2) ?
C20 C17 H17 106.1 ?
C16 C17 H17 106.1 ?
C13 C17 H17 106.1 ?
C13 C18 H18A 109.5 ?
C13 C18 H18B 109.5 ?
H18A C18 H18B 109.5 ?
C13 C18 H18C 109.5 ?
H18A C18 H18C 109.5 ?
H18B C18 H18C 109.5 ?
C10 C19 H19A 109.5 ?
C10 C19 H19B 109.5 ?
H19A C19 H19B 109.5 ?
C10 C19 H19C 109.5 ?
H19A C19 H19C 109.5 ?
H19B C19 H19C 109.5 ?
C21 C20 C22 105.6(3) ?
C21 C20 C17 127.6(3) ?
C22 C20 C17 126.7(3) ?
C20 C21 O5 111.5(4) y
C20 C21 H21 124.3 ?
O5 C21 H21 124.3 y
C23 C22 C20 106.5(4) ?
C23 C22 H22 126.8 ?
C20 C22 H22 126.8 ?
O5 C23 C22 110.6(4) ?
O5 C23 H23 124.7 ?
C22 C23 H23 124.7 ?
O4 C26 O3 121.9(4) y
O4 C26 C27 126.5(3) y
O3 C26 C27 111.6(3) y
C26 C27 H27A 109.5 ?
C26 C27 H27B 109.5 ?
H27A C27 H27B 109.5 ?
C26 C27 H27C 109.5 ?
H27A C27 H27C 109.5 ?
H27B C27 H27C 109.5 ?
C4 C28 H28A 109.5 ?
C4 C28 H28B 109.5 ?
H28A C28 H28B 109.5 ?
C4 C28 H28C 109.5 ?
H28A C28 H28C 109.5 ?
H28B C28 H28C 109.5 ?
C4 C29 H29A 109.5 ?
C4 C29 H29B 109.5 ?
H29A C29 H29B 109.5 ?
C4 C29 H29C 109.5 ?
H29A C29 H29C 109.5 ?
H29B C29 H29C 109.5 ?
C8 C30 H30A 109.5 ?
C8 C30 H30B 109.5 ?
H30A C30 H30B 109.5 ?
C8 C30 H30C 109.5 ?
H30A C30 H30C 109.5 ?
H30B C30 H30C 109.5 ?

loop_
_geom_bond_atom_site_label_1
_geom_bond_atom_site_label_2
_geom_bond_site_symmetry_2
_geom_bond_distance
_geom_bond_publ_flag
O1 C3 . 1.220(4) y
O2 C6 . 1.208(3) y
O3 C26 . 1.336(3) y
O3 C7 . 1.446(3) y
O4 C26 . 1.170(4) y
O5 C23 . 1.345(6) y
O5 C21 . 1.371(5) y
C1 C2 . 1.314(5) ?
C1 C10 . 1.511(4) ?
C1 H1 . .9300 ?
C2 C3 . 1.470(5) ?
C2 H2 . .9300 ?
C3 C4 . 1.520(5) ?
C4 C29 . 1.540(5) ?
C4 C5 . 1.543(4) ?
C4 C28 . 1.542(5) ?
C5 C6 . 1.515(4) ?
C5 C10 . 1.567(4) ?
C5 H5 . .9800 ?
C6 C7 . 1.518(4) ?
C7 C8 . 1.542(4) ?
C7 H7 . .9800 ?
C8 C14 . 1.519(4) ?
C8 C30 . 1.546(4) ?
C8 C9 . 1.554(4) ?
C9 C11 . 1.533(3) ?
C9 C10 . 1.567(4) ?
C9 H9 . .9800 ?
C10 C19 . 1.551(4) ?
C11 C12 . 1.506(4) ?
C11 H11A . .9700 ?
C11 H11B . .9700 ?
C12 C13 . 1.531(4) ?
C12 H12A . .9700 ?
C12 H12B . .9700 ?
C13 C14 . 1.519(4) ?
C13 C18 . 1.545(4) ?
C13 C17 . 1.561(4) ?
C14 C15 . 1.328(4) ?
C15 C16 . 1.496(4) ?
C15 H15 . .9300 ?
C16 C17 . 1.520(4) ?
C16 H16A . .9700 ?
C16 H16B . .9700 ?
C17 C20 . 1.500(4) ?
C17 H17 . .9800 ?
C18 H18A . .9600 ?
C18 H18B . .9600 ?
C18 H18C . .9600 ?
C19 H19A . .9600 ?
C19 H19B . .9600 ?
C19 H19C . .9600 ?
C20 C21 . 1.333(5) ?
C20 C22 . 1.422(5) ?
C21 H21 . .9300 ?
C22 C23 . 1.355(5) ?
C22 H22 . .9300 ?
C23 H23 . .9300 ?
C26 C27 . 1.485(5) ?
C27 H27A . .9600 ?
C27 H27B . .9600 ?
C27 H27C . .9600 ?
C28 H28A . .9600 ?
C28 H28B . .9600 ?
C28 H28C . .9600 ?
C29 H29A . .9600 ?
C29 H29B . .9600 ?
C29 H29C . .9600 ?
C30 H30A . .9600 ?
C30 H30B . .9600 ?
C30 H30C . .9600 ?

loop_
_geom_hbond_atom_site_label_D
_geom_hbond_atom_site_label_H
_geom_hbond_atom_site_label_A
_geom_hbond_site_symmetry_A
_geom_hbond_distance_DH
_geom_hbond_distance_HA
_geom_hbond_distance_DA
_geom_hbond_angle_DHA
C27 H27C O1 4_555 .960(4) 2.374(3) 3.298(5) 161.4(2)
C23 H23 O4 1_565 .930(4) 2.428(3) 3.226(5) 162.1(3)
C11 H11A O1 3_555 .970(4) 2.636(3) 3.583(4) 165.3(2)
C1 H1 O1 3_555 .930(3) 2.638(3) 3.565(4) 174.3(2)

loop_
_geom_torsion_atom_site_label_1
_geom_torsion_atom_site_label_2
_geom_torsion_atom_site_label_3
_geom_torsion_atom_site_label_4
_geom_torsion
_geom_torsion_publ_flag
C10 C1 C2 C3 .7(6) ?
C1 C2 C3 O1 171.0(4) ?
C1 C2 C3 C4 -6.7(6) ?
O1 C3 C4 C29 47.3(4) y
C2 C3 C4 C29 -135.1(3) ?
O1 C3 C4 C5 164.9(3) ?
C2 C3 C4 C5 -17.4(4) ?
O1 C3 C4 C28 -69.6(4) y
C2 C3 C4 C28 108.0(4) ?
C3 C4 C5 C6 -178.1(2) ?
C29 C4 C5 C6 -60.4(3) ?
C28 C4 C5 C6 62.3(4) ?
C3 C4 C5 C10 49.2(3) ?
C29 C4 C5 C10 166.9(3) ?
C28 C4 C5 C10 -70.5(4) ?
C4 C5 C6 O2 -23.8(4) y
C10 C5 C6 O2 112.5(3) ?
C4 C5 C6 C7 162.1(2) ?
C10 C5 C6 C7 -61.6(3) ?
C26 O3 C7 C6 -70.4(3) y
C26 O3 C7 C8 171.5(3) ?
O2 C6 C7 O3 132.3(3) y
C5 C6 C7 O3 -53.3(3) ?
O2 C6 C7 C8 -111.4(3) ?
C5 C6 C7 C8 63.1(3) ?
O3 C7 C8 C14 -55.0(3) ?
C6 C7 C8 C14 -175.1(2) ?
O3 C7 C8 C30 -171.8(2) ?
C6 C7 C8 C30 68.2(3) ?
O3 C7 C8 C9 63.6(3) ?
C6 C7 C8 C9 -56.5(3) ?
C14 C8 C9 C11 -51.6(3) ?
C7 C8 C9 C11 -171.6(2) ?
C30 C8 C9 C11 68.8(3) ?
C14 C8 C9 C10 175.7(2) ?
C7 C8 C9 C10 55.7(3) ?
C30 C8 C9 C10 -64.0(3) ?
C2 C1 C10 C19 -95.3(4) ?
C2 C1 C10 C9 143.0(3) ?
C2 C1 C10 C5 27.2(4) ?
C11 C9 C10 C1 62.1(3) ?
C8 C9 C10 C1 -168.0(2) ?
C11 C9 C10 C19 -55.9(3) ?
C8 C9 C10 C19 74.0(3) ?
C11 C9 C10 C5 176.3(2) ?
C8 C9 C10 C5 -53.8(3) ?
C6 C5 C10 C1 170.5(2) ?
C4 C5 C10 C1 -53.5(3) ?
C6 C5 C10 C19 -72.7(3) ?
C4 C5 C10 C19 63.3(3) ?
C6 C5 C10 C9 53.4(3) ?
C4 C5 C10 C9 -170.6(2) ?
C8 C9 C11 C12 64.4(3) ?
C10 C9 C11 C12 -163.0(3) ?
C9 C11 C12 C13 -24.2(5) ?
C11 C12 C13 C14 -23.1(4) ?
C11 C12 C13 C18 100.1(4) ?
C11 C12 C13 C17 -136.4(3) ?
C7 C8 C14 C15 -61.4(4) ?
C30 C8 C14 C15 55.1(4) ?
C9 C8 C14 C15 -179.9(3) ?
C7 C8 C14 C13 121.4(3) ?
C30 C8 C14 C13 -122.1(3) ?
C9 C8 C14 C13 3.0(3) ?
C12 C13 C14 C15 -142.4(3) ?
C18 C13 C14 C15 93.7(3) ?
C17 C13 C14 C15 -20.9(3) ?
C12 C13 C14 C8 35.1(4) ?
C18 C13 C14 C8 -88.7(3) ?
C17 C13 C14 C8 156.6(2) ?
C8 C14 C15 C16 -176.3(3) ?
C13 C14 C15 C16 1.1(4) ?
C14 C15 C16 C17 19.8(4) ?
C15 C16 C17 C20 -161.6(3) ?
C15 C16 C17 C13 -31.6(3) ?
C14 C13 C17 C20 162.4(3) ?
C12 C13 C17 C20 -77.0(3) ?
C18 C13 C17 C20 47.4(3) ?
C14 C13 C17 C16 31.9(3) ?
C12 C13 C17 C16 152.5(3) ?
C18 C13 C17 C16 -83.1(3) ?
C16 C17 C20 C21 18.7(5) ?
C13 C17 C20 C21 -105.2(4) ?
C16 C17 C20 C22 -157.4(3) ?
C13 C17 C20 C22 78.7(4) ?
C22 C20 C21 O5 -.6(4) ?
C17 C20 C21 O5 -177.5(3) ?
C23 O5 C21 C20 .8(5) ?
C21 C20 C22 C23 .2(4) ?
C17 C20 C22 C23 177.1(3) ?
C21 O5 C23 C22 -.6(5) ?
C20 C22 C23 O5 .2(4) ?
C7 O3 C26 O4 2.7(6) ?
C7 O3 C26 C27 -178.0(3) ?

loop_
_cod_related_entry_id
_cod_related_entry_database
_cod_related_entry_code
1 ChemSpider 21182694
